data_7058492
loop_
_publ_author_name
'Meng, Xianghe'
'Xia, Mingjun'
'Li, Rukang'

_publ_section_title
;
 Li3Ba4Sc3(BO3)4(B2O5)2: featuring the coexistence of isolated BO3 and
 B2O5 units
;
_journal_issue 29
_journal_name_full 'New Journal of Chemistry'
_journal_page_first 11469
_journal_paper_doi 10.1039/C9NJ02710F
_journal_volume 43
_journal_year 2019
_chemical_formula_sum 'B8 Ba4 Li3 O22 Sc3'
_chemical_formula_weight 1143.54
_space_group_crystal_system triclinic
_space_group_IT_number 2
_space_group_name_Hall '-P 1'
_space_group_name_H-M_alt 'P -1'
_symmetry_space_group_name_Hall '-P 1'
_symmetry_space_group_name_H-M 'P -1'
_audit_creation_method SHELXL-2014/7
_audit_update_record
;
2019-04-22 deposited with the CCDC.    2019-06-17 downloaded from the CCDC.
;
_cell_angle_alpha 85.069(2)
_cell_angle_beta 68.734(2)
_cell_angle_gamma 62.795(2)
_cell_formula_units_Z 2
_cell_length_a 9.7959(3)
_cell_length_b 10.2519(2)
_cell_length_c 11.5878(3)
_cell_measurement_reflns_used 10811
_cell_measurement_temperature 293(2)
_cell_measurement_theta_max 26.3510
_cell_measurement_theta_min 3.4850
_cell_volume 960.02(5)
_computing_structure_refinement 'SHELXL-2014/7 (Sheldrick, 2014)'
_diffrn_ambient_temperature 293(2)
_diffrn_measured_fraction_theta_full 0.998
_diffrn_measured_fraction_theta_max 0.998
_diffrn_measurement_device_type 'XtaLAB Synergy, Dualflex, HyPix'
_diffrn_radiation_type MoK\a
_diffrn_radiation_wavelength 0.71073
_diffrn_reflns_av_R_equivalents 0.0404
_diffrn_reflns_av_unetI/netI 0.0232
_diffrn_reflns_Laue_measured_fraction_full 0.998
_diffrn_reflns_Laue_measured_fraction_max 0.998
_diffrn_reflns_limit_h_max 12
_diffrn_reflns_limit_h_min -12
_diffrn_reflns_limit_k_max 12
_diffrn_reflns_limit_k_min -12
_diffrn_reflns_limit_l_max 14
_diffrn_reflns_limit_l_min -14
_diffrn_reflns_number 25620
_diffrn_reflns_point_group_measured_fraction_full 0.998
_diffrn_reflns_point_group_measured_fraction_max 0.998
_diffrn_reflns_theta_full 25.242
_diffrn_reflns_theta_max 26.369
_diffrn_reflns_theta_min 2.794
_exptl_absorpt_coefficient_mu 9.178
_exptl_absorpt_correction_T_max 1.00000
_exptl_absorpt_correction_T_min 0.49321
_exptl_absorpt_correction_type multi-scan
_exptl_crystal_colour colorless
_exptl_crystal_density_diffrn 3.956
_exptl_crystal_description block
_exptl_crystal_F_000 1024
_refine_diff_density_max 0.642
_refine_diff_density_min -1.053
_refine_diff_density_rms 0.179
_refine_ls_extinction_method none
_refine_ls_goodness_of_fit_ref 1.066
_refine_ls_hydrogen_treatment undef
_refine_ls_matrix_type full
_refine_ls_number_parameters 361
_refine_ls_number_reflns 3921
_refine_ls_number_restraints 0
_refine_ls_restrained_S_all 1.066
_refine_ls_R_factor_all 0.0229
_refine_ls_R_factor_gt 0.0196
_refine_ls_shift/su_max 0.001
_refine_ls_shift/su_mean 0.000
_refine_ls_structure_factor_coef Fsqd
_refine_ls_weighting_details 'w=1/[\s^2^(Fo^2^)+(0.0204P)^2^+1.0562P] where P=(Fo^2^+2Fc^2^)/3'
_refine_ls_weighting_scheme calc
_refine_ls_wR_factor_gt 0.0490
_refine_ls_wR_factor_ref 0.0509
_reflns_Friedel_coverage 0.000
_reflns_number_gt 3506
_reflns_number_total 3921
_reflns_threshold_expression 'I > 2\s(I)'
_cod_data_source_file c9nj02710f2.cif
_cod_data_source_block lbsbo
_cod_depositor_comments 'Adding full bibliography for 7058492.cif.'
_cod_database_code 7058492
_shelx_shelxl_version_number 2014/7
_shelx_space_group_comment
;
The symmetry employed for this shelxl refinement is uniquely defined
by the following loop, which should always be used as a source of
symmetry information in preference to the above space-group names.
They are only intended as comments.
;

loop_
_space_group_symop_operation_xyz
'x, y, z'
'-x, -y, -z'

loop_
_atom_site_label
_atom_site_type_symbol
_atom_site_fract_x
_atom_site_fract_y
_atom_site_fract_z
_atom_site_U_iso_or_equiv
_atom_site_adp_type
_atom_site_occupancy
_atom_site_site_symmetry_order
_atom_site_calc_flag
Ba1 Ba 0.12594(2) 0.80760(2) -0.14850(2) 0.00845(6) Uani 1 1 d
Ba2 Ba 0.37961(2) 0.69832(2) 1.14932(2) 0.00847(6) Uani 1 1 d
Ba3 Ba 0.32855(3) 0.35721(2) 0.55353(2) 0.00893(6) Uani 1 1 d
Ba4 Ba 0.19285(3) 1.12431(2) 0.43844(2) 0.00955(6) Uani 1 1 d
Sc1 Sc 0.23857(7) 0.74789(6) 0.50868(5) 0.00659(14) Uani 1 1 d
Sc2 Sc 0.57523(8) 0.70243(7) 0.79199(6) 0.00534(13) Uani 1 1 d
Sc3 Sc -0.07211(8) 0.78925(7) 0.21299(6) 0.00563(13) Uani 1 1 d
O1 O 0.3537(3) 0.4507(3) 0.0847(2) 0.0129(5) Uani 1 1 d
O2 O 0.1586(3) 1.0539(3) 0.9051(2) 0.0159(6) Uani 1 1 d
O3 O -0.0219(3) 1.1239(3) 0.3434(2) 0.0094(5) Uani 1 1 d
O4 O 0.1492(3) 0.8881(3) 0.3883(2) 0.0136(6) Uani 1 1 d
O5 O 0.5115(3) 0.8513(3) 0.6578(2) 0.0110(5) Uani 1 1 d
O6 O 0.0391(3) 0.9084(3) 0.2328(2) 0.0115(5) Uani 1 1 d
O7 O 0.3076(3) 1.0871(3) 0.6404(2) 0.0099(5) Uani 1 1 d
O8 O 0.3509(3) 0.8725(3) 0.5364(2) 0.0137(5) Uani 1 1 d
O9 O 0.3707(3) 0.8399(3) 0.9412(2) 0.0104(5) Uani 1 1 d
O10 O 0.5457(3) 0.3772(3) 0.6408(2) 0.0122(5) Uani 1 1 d
O11 O 0.7968(3) 0.5804(3) 0.6400(2) 0.0109(5) Uani 1 1 d
O12 O 0.4570(3) 0.5905(3) 0.7696(2) 0.0118(5) Uani 1 1 d
O13 O 0.1316(3) 0.6650(3) 0.0608(2) 0.0102(5) Uani 1 1 d
O14 O -0.0166(3) 0.6490(3) 0.3530(2) 0.0129(5) Uani 1 1 d
O15 O 0.3279(3) 0.6035(3) 0.6288(2) 0.0151(6) Uani 1 1 d
O16 O 0.1152(3) 0.6255(3) 0.4985(2) 0.0154(6) Uani 1 1 d
O17 O 0.7234(3) 0.7923(3) 0.8095(2) 0.0115(5) Uani 1 1 d
O18 O 0.2088(3) 0.3138(3) -0.1955(2) 0.0128(5) Uani 1 1 d
O19 O 0.5808(3) 1.0559(3) 0.8212(2) 0.0179(6) Uani 1 1 d
O20 O 0.0418(3) 0.5761(3) -0.1523(2) 0.0150(6) Uani 1 1 d
O21 O 0.2489(3) 1.0770(3) 1.0568(2) 0.0124(5) Uani 1 1 d
O22 O 0.2478(3) 0.4322(3) -0.0591(2) 0.0115(5) Uani 1 1 d
B1 B 0.0538(4) 0.9727(4) 0.3221(3) 0.0055(7) Uani 1 1 d
B2 B 0.3876(5) 0.9362(4) 0.6134(3) 0.0072(8) Uani 1 1 d
B3 B 0.2656(5) 0.9840(4) 0.9643(4) 0.0082(8) Uani 1 1 d
B4 B 0.2392(5) 0.5214(4) 0.0320(4) 0.0075(8) Uani 1 1 d
B5 B 0.4448(5) 0.5251(4) 0.6785(3) 0.0068(8) Uani 1 1 d
B6 B 0.1570(5) 0.4475(4) -0.1372(3) 0.0075(8) Uani 1 1 d
B7 B 0.1012(5) 0.5670(4) 0.4030(4) 0.0076(8) Uani 1 1 d
B8 B 0.6739(5) 0.9325(4) 0.8562(3) 0.0098(8) Uani 1 1 d
Li1 Li -0.1855(9) 0.7123(8) -0.0482(7) 0.0279(17) Uani 1 1 d
Li2 Li 0.4030(9) 1.1079(9) 0.7685(7) 0.0291(17) Uani 1 1 d
Li3 Li -0.0604(11) 0.6012(9) -0.2768(8) 0.039(2) Uani 1 1 d

loop_
_atom_site_aniso_label
_atom_site_aniso_U_11
_atom_site_aniso_U_22
_atom_site_aniso_U_33
_atom_site_aniso_U_23
_atom_site_aniso_U_13
_atom_site_aniso_U_12
Ba1 0.00922(11) 0.00696(11) 0.00831(11) 0.00086(8) -0.00401(8) -0.00242(9)
Ba2 0.00947(11) 0.00654(11) 0.00788(11) 0.00064(8) -0.00359(8) -0.00213(9)
Ba3 0.01014(11) 0.00846(11) 0.01011(11) 0.00100(8) -0.00506(8) -0.00477(9)
Ba4 0.01111(11) 0.01063(11) 0.01016(11) 0.00172(8) -0.00557(8) -0.00642(9)
Sc1 0.0065(3) 0.0041(3) 0.0089(3) -0.0012(2) -0.0053(3) -0.0002(3)
Sc2 0.0057(3) 0.0045(3) 0.0060(3) -0.0002(2) -0.0029(2) -0.0018(3)
Sc3 0.0057(3) 0.0046(3) 0.0068(3) -0.0005(2) -0.0032(2) -0.0016(3)
O1 0.0162(13) 0.0102(12) 0.0137(12) 0.0019(10) -0.0094(11) -0.0043(11)
O2 0.0206(14) 0.0102(13) 0.0184(13) 0.0014(10) -0.0139(11) -0.0030(11)
O3 0.0097(12) 0.0077(12) 0.0092(11) 0.0005(9) -0.0047(10) -0.0018(10)
O4 0.0176(14) 0.0104(12) 0.0130(12) 0.0016(10) -0.0107(11) -0.0027(11)
O5 0.0087(12) 0.0115(12) 0.0120(12) 0.0021(10) -0.0063(10) -0.0022(10)
O6 0.0122(13) 0.0098(12) 0.0153(12) -0.0021(10) -0.0076(10) -0.0048(10)
O7 0.0096(12) 0.0062(12) 0.0103(11) -0.0015(9) -0.0027(10) -0.0010(10)
O8 0.0131(13) 0.0091(12) 0.0216(13) -0.0002(10) -0.0096(11) -0.0045(11)
O9 0.0113(12) 0.0065(12) 0.0084(11) 0.0007(9) -0.0024(10) -0.0010(10)
O10 0.0130(13) 0.0087(12) 0.0114(12) -0.0024(9) -0.0065(10) 0.0001(10)
O11 0.0085(12) 0.0079(12) 0.0103(11) -0.0040(9) -0.0027(10) 0.0013(10)
O12 0.0129(13) 0.0106(12) 0.0165(13) 0.0000(10) -0.0097(11) -0.0057(11)
O13 0.0098(12) 0.0072(12) 0.0080(11) -0.0010(9) -0.0006(10) -0.0011(10)
O14 0.0131(13) 0.0115(13) 0.0135(12) 0.0047(10) -0.0070(10) -0.0041(11)
O15 0.0183(14) 0.0095(12) 0.0185(13) -0.0010(10) -0.0148(11) -0.0006(11)
O16 0.0169(14) 0.0062(12) 0.0291(15) -0.0020(11) -0.0173(12) -0.0028(11)
O17 0.0126(13) 0.0130(13) 0.0124(12) -0.0016(10) -0.0056(10) -0.0075(11)
O18 0.0111(13) 0.0126(13) 0.0157(12) -0.0031(10) -0.0058(10) -0.0047(11)
O19 0.0260(15) 0.0129(13) 0.0275(15) 0.0080(11) -0.0210(13) -0.0117(12)
O20 0.0185(14) 0.0107(13) 0.0227(14) 0.0043(10) -0.0143(11) -0.0075(11)
O21 0.0140(13) 0.0102(12) 0.0153(12) -0.0014(10) -0.0108(11) -0.0029(11)
O22 0.0107(13) 0.0095(12) 0.0132(12) -0.0046(10) -0.0074(10) -0.0006(10)
B1 0.0031(17) 0.0073(18) 0.0065(17) 0.0023(14) -0.0001(14) -0.0042(15)
B2 0.0063(18) 0.0047(17) 0.0090(18) -0.0012(14) -0.0007(15) -0.0025(15)
B3 0.0090(19) 0.0081(18) 0.0078(17) 0.0013(14) -0.0023(15) -0.0047(16)
B4 0.0089(19) 0.0059(18) 0.0082(18) 0.0012(14) -0.0007(15) -0.0057(16)
B5 0.0079(19) 0.0053(18) 0.0058(17) 0.0000(14) 0.0000(14) -0.0039(15)
B6 0.0088(19) 0.0094(18) 0.0078(17) 0.0038(14) -0.0029(15) -0.0074(16)
B7 0.0066(18) 0.0069(18) 0.0090(18) 0.0031(14) -0.0010(14) -0.0046(15)
B8 0.0112(19) 0.015(2) 0.0067(17) -0.0003(15) -0.0026(15) -0.0087(17)
Li1 0.029(4) 0.018(4) 0.046(4) 0.015(3) -0.024(4) -0.013(3)
Li2 0.022(4) 0.033(4) 0.032(4) 0.005(3) -0.016(3) -0.009(3)
Li3 0.032(5) 0.026(4) 0.055(5) -0.009(4) -0.034(4) 0.006(4)

loop_
_atom_type_symbol
_atom_type_description
_atom_type_scat_dispersion_real
_atom_type_scat_dispersion_imag
_atom_type_scat_source
Li Li -0.0003 0.0001 'International Tables Vol C Tables 4.2.6.8 and 6.1.1.4'
B B 0.0013 0.0007 'International Tables Vol C Tables 4.2.6.8 and 6.1.1.4'
O O 0.0106 0.0060 'International Tables Vol C Tables 4.2.6.8 and 6.1.1.4'
Sc Sc 0.2519 0.3716 'International Tables Vol C Tables 4.2.6.8 and 6.1.1.4'
Ba Ba -0.3244 2.2819 'International Tables Vol C Tables 4.2.6.8 and 6.1.1.4'

loop_
_geom_angle_atom_site_label_1
_geom_angle_atom_site_label_2
_geom_angle_atom_site_label_3
_geom_angle
_geom_angle_site_symmetry_1
_geom_angle_site_symmetry_3
O3 Ba1 O13 149.37(8) 2_575 .
O3 Ba1 O12 109.73(7) 2_575 1_554
O13 Ba1 O12 79.49(7) . 1_554
O3 Ba1 O2 104.88(7) 2_575 1_554
O13 Ba1 O2 101.78(7) . 1_554
O12 Ba1 O2 100.57(8) 1_554 1_554
O3 Ba1 O20 80.61(7) 2_575 .
O13 Ba1 O20 70.53(7) . .
O12 Ba1 O20 87.10(7) 1_554 .
O2 Ba1 O20 168.16(8) 1_554 .
O3 Ba1 O15 63.28(7) 2_575 1_554
O13 Ba1 O15 111.44(7) . 1_554
O12 Ba1 O15 48.89(7) 1_554 1_554
O2 Ba1 O15 125.84(8) 1_554 1_554
O20 Ba1 O15 65.97(8) . 1_554
O3 Ba1 O6 49.77(7) 2_575 2_575
O13 Ba1 O6 142.55(7) . 2_575
O12 Ba1 O6 132.26(8) 1_554 2_575
O2 Ba1 O6 58.77(7) 1_554 2_575
O20 Ba1 O6 121.90(7) . 2_575
O15 Ba1 O6 105.53(7) 1_554 2_575
O3 Ba1 O2 111.13(7) 2_575 2_576
O13 Ba1 O2 60.47(7) . 2_576
O12 Ba1 O2 138.08(7) 1_554 2_576
O2 Ba1 O2 77.69(9) 1_554 2_576
O20 Ba1 O2 90.57(8) . 2_576
O15 Ba1 O2 156.25(8) 1_554 2_576
O6 Ba1 O2 83.14(7) 2_575 2_576
O3 Ba1 O21 69.68(7) 2_575 2_576
O13 Ba1 O21 89.79(7) . 2_576
O12 Ba1 O21 155.37(7) 1_554 2_576
O2 Ba1 O21 103.32(7) 1_554 2_576
O20 Ba1 O21 68.37(7) . 2_576
O15 Ba1 O21 117.83(7) 1_554 2_576
O6 Ba1 O21 67.35(7) 2_575 2_576
O2 Ba1 O21 44.53(7) 2_576 2_576
O3 Ba1 O9 138.65(7) 2_575 1_554
O13 Ba1 O9 71.70(7) . 1_554
O12 Ba1 O9 60.51(7) 1_554 1_554
O2 Ba1 O9 46.93(7) 1_554 1_554
O20 Ba1 O9 133.78(7) . 1_554
O15 Ba1 O9 105.49(7) 1_554 1_554
O6 Ba1 O9 104.28(7) 2_575 1_554
O2 Ba1 O9 93.29(7) 2_576 1_554
O21 Ba1 O9 136.63(6) 2_576 1_554
O3 Ba1 B5 88.12(8) 2_575 1_554
O13 Ba1 B5 91.69(8) . 1_554
O12 Ba1 B5 25.04(9) 1_554 1_554
O2 Ba1 B5 119.58(9) 1_554 1_554
O20 Ba1 B5 70.54(9) . 1_554
O15 Ba1 B5 24.99(8) 1_554 1_554
O6 Ba1 B5 125.52(8) 2_575 1_554
O2 Ba1 B5 150.86(8) 2_576 1_554
O21 Ba1 B5 135.71(9) 2_576 1_554
O9 Ba1 B5 85.03(8) 1_554 1_554
O3 Ba1 B1 24.99(9) 2_575 2_575
O13 Ba1 B1 154.06(8) . 2_575
O12 Ba1 B1 125.36(8) 1_554 2_575
O2 Ba1 B1 82.29(8) 1_554 2_575
O20 Ba1 B1 100.73(8) . 2_575
O15 Ba1 B1 85.18(8) 1_554 2_575
O6 Ba1 B1 24.88(8) 2_575 2_575
O2 Ba1 B1 96.20(8) 2_576 2_575
O21 Ba1 B1 64.48(8) 2_576 2_575
O9 Ba1 B1 124.49(8) 1_554 2_575
B5 Ba1 B1 108.73(10) 1_554 2_575
O9 Ba2 O10 156.00(8) . 2_667
O9 Ba2 O19 73.64(8) . 2_677
O10 Ba2 O19 83.94(8) 2_667 2_677
O9 Ba2 O1 99.27(7) . 1_556
O10 Ba2 O1 102.61(7) 2_667 1_556
O19 Ba2 O1 172.39(7) 2_677 1_556
O9 Ba2 O6 79.98(7) . 1_556
O10 Ba2 O6 106.00(7) 2_667 1_556
O19 Ba2 O6 82.79(8) 2_677 1_556
O1 Ba2 O6 98.89(7) 1_556 1_556
O9 Ba2 O1 62.28(7) . 2_666
O10 Ba2 O1 116.03(7) 2_667 2_666
O19 Ba2 O1 102.22(8) 2_677 2_666
O1 Ba2 O1 71.54(9) 1_556 2_666
O6 Ba2 O1 137.95(7) 1_556 2_666
O9 Ba2 O12 141.89(7) . 2_667
O10 Ba2 O12 49.60(7) 2_667 2_667
O19 Ba2 O12 125.85(7) 2_677 2_667
O1 Ba2 O12 58.36(7) 1_556 2_667
O6 Ba2 O12 130.16(8) 1_556 2_667
O1 Ba2 O12 80.57(7) 2_666 2_667
O9 Ba2 O4 114.82(7) . 1_556
O10 Ba2 O4 60.78(7) 2_667 1_556
O19 Ba2 O4 65.24(8) 2_677 1_556
O1 Ba2 O4 121.26(8) 1_556 1_556
O6 Ba2 O4 47.70(7) 1_556 1_556
O1 Ba2 O4 166.88(7) 2_666 1_556
O12 Ba2 O4 103.30(7) 2_667 1_556
O9 Ba2 O22 91.93(7) . 2_666
O10 Ba2 O22 74.97(7) 2_667 2_666
O19 Ba2 O22 78.44(8) 2_677 2_666
O1 Ba2 O22 99.36(7) 1_556 2_666
O6 Ba2 O22 161.01(7) 1_556 2_666
O1 Ba2 O22 45.88(7) 2_666 2_666
O12 Ba2 O22 65.28(7) 2_667 2_666
O4 Ba2 O22 124.07(7) 1_556 2_666
O9 Ba2 O13 71.43(7) . 1_556
O10 Ba2 O13 131.76(7) 2_667 1_556
O19 Ba2 O13 131.01(7) 2_677 1_556
O1 Ba2 O13 46.48(7) 1_556 1_556
O6 Ba2 O13 58.28(7) 1_556 1_556
O1 Ba2 O13 90.78(7) 2_666 1_556
O12 Ba2 O13 102.68(7) 2_667 1_556
O4 Ba2 O13 100.44(7) 1_556 1_556
O22 Ba2 O13 135.22(6) 2_666 1_556
O9 Ba2 B1 91.99(8) . 1_556
O10 Ba2 B1 86.09(8) 2_667 1_556
O19 Ba2 B1 65.04(9) 2_677 1_556
O1 Ba2 B1 118.78(9) 1_556 1_556
O6 Ba2 B1 25.07(9) 1_556 1_556
O1 Ba2 B1 154.11(8) 2_666 1_556
O12 Ba2 B1 125.30(8) 2_667 1_556
O4 Ba2 B1 25.31(8) 1_556 1_556
O22 Ba2 B1 140.42(8) 2_666 1_556
O13 Ba2 B1 82.92(8) 1_556 1_556
O9 Ba2 B5 155.14(8) . 2_667
O10 Ba2 B5 25.23(8) 2_667 2_667
O19 Ba2 B5 102.87(9) 2_677 2_667
O1 Ba2 B5 82.37(8) 1_556 2_667
O6 Ba2 B5 124.50(8) 1_556 2_667
O1 Ba2 B5 95.45(8) 2_666 2_667
O12 Ba2 B5 25.20(8) 2_667 2_667
O4 Ba2 B5 84.23(8) 1_556 2_667
O22 Ba2 B5 63.47(8) 2_666 2_667
O13 Ba2 B5 122.88(8) 1_556 2_667
B1 Ba2 B5 109.09(9) 1_556 2_667
O15 Ba3 O10 50.99(7) . .
O15 Ba3 O16 63.61(7) . .
O10 Ba3 O16 113.69(7) . .
O15 Ba3 O8 110.31(8) . 2_666
O10 Ba3 O8 64.79(7) . 2_666
O16 Ba3 O8 143.37(8) . 2_666
O15 Ba3 O18 87.85(8) . 1_556
O10 Ba3 O18 77.71(7) . 1_556
O16 Ba3 O18 111.88(7) . 1_556
O8 Ba3 O18 103.62(7) 2_666 1_556
O15 Ba3 O11 109.45(7) . 2_666
O10 Ba3 O11 145.44(7) . 2_666
O16 Ba3 O11 50.32(7) . 2_666
O8 Ba3 O11 108.33(7) 2_666 2_666
O18 Ba3 O11 134.71(7) 1_556 2_666
O15 Ba3 O5 139.52(8) . 2_666
O10 Ba3 O5 112.99(7) . 2_666
O16 Ba3 O5 108.78(7) . 2_666
O8 Ba3 O5 50.35(7) 2_666 2_666
O18 Ba3 O5 128.34(7) 1_556 2_666
O11 Ba3 O5 60.51(7) 2_666 2_666
O15 Ba3 O14 116.07(8) . 2_566
O10 Ba3 O14 139.63(7) . 2_566
O16 Ba3 O14 76.39(7) . 2_566
O8 Ba3 O14 130.39(7) 2_666 2_566
O18 Ba3 O14 62.79(7) 1_556 2_566
O11 Ba3 O14 72.09(7) 2_666 2_566
O5 Ba3 O14 98.59(7) 2_666 2_566
O15 Ba3 O7 142.78(7) . 1_545
O10 Ba3 O7 105.95(7) . 1_545
O16 Ba3 O7 134.89(7) . 1_545
O8 Ba3 O7 73.38(7) 2_666 1_545
O18 Ba3 O7 56.30(7) 1_556 1_545
O11 Ba3 O7 103.76(7) 2_666 1_545
O5 Ba3 O7 72.54(7) 2_666 1_545
O14 Ba3 O7 59.32(7) 2_566 1_545
O15 Ba3 B5 25.72(8) . .
O10 Ba3 B5 26.11(8) . .
O16 Ba3 B5 89.33(9) . .
O8 Ba3 B5 89.80(9) 2_666 .
O18 Ba3 B5 77.34(8) 1_556 .
O11 Ba3 B5 132.82(8) 2_666 .
O5 Ba3 B5 133.69(8) 2_666 .
O14 Ba3 B5 127.40(8) 2_566 .
O7 Ba3 B5 123.27(8) 1_545 .
O15 Ba3 B2 132.51(9) . 2_666
O10 Ba3 B2 90.60(9) . 2_666
O16 Ba3 B2 132.58(9) . 2_666
O8 Ba3 B2 25.86(9) 2_666 2_666
O18 Ba3 B2 112.83(8) 1_556 2_666
O11 Ba3 B2 86.30(9) 2_666 2_666
O5 Ba3 B2 25.90(8) 2_666 2_666
O14 Ba3 B2 111.38(9) 2_566 2_666
O7 Ba3 B2 64.90(8) 1_545 2_666
B5 Ba3 B2 115.10(10) . 2_666
O15 Ba3 B7 87.21(9) . .
O10 Ba3 B7 134.07(9) . .
O16 Ba3 B7 25.14(9) . .
O8 Ba3 B7 129.61(9) 2_666 .
O18 Ba3 B7 124.57(8) 1_556 .
O11 Ba3 B7 25.35(9) 2_666 .
O5 Ba3 B7 85.29(8) 2_666 .
O14 Ba3 B7 70.46(8) 2_566 .
O7 Ba3 B7 119.87(9) 1_545 .
B5 Ba3 B7 112.57(10) . .
B2 Ba3 B7 110.64(10) 2_666 .
O3 Ba4 O8 116.13(8) . .
O3 Ba4 O4 51.22(7) . .
O8 Ba4 O4 65.85(7) . .
O3 Ba4 O16 62.76(7) . 2_576
O8 Ba4 O16 139.55(8) . 2_576
O4 Ba4 O16 106.87(8) . 2_576
O3 Ba4 O5 135.42(7) . 2_676
O8 Ba4 O5 88.74(7) . 2_676
O4 Ba4 O5 126.46(7) . 2_676
O16 Ba4 O5 121.22(7) 2_576 2_676
O3 Ba4 O17 71.94(7) . 2_676
O8 Ba4 O17 130.92(7) . 2_676
O4 Ba4 O17 97.20(7) . 2_676
O16 Ba4 O17 88.70(7) 2_576 2_676
O5 Ba4 O17 64.11(7) 2_676 2_676
O3 Ba4 O7 150.63(7) . .
O8 Ba4 O7 50.37(7) . .
O4 Ba4 O7 113.21(7) . .
O16 Ba4 O7 108.74(7) 2_576 .
O5 Ba4 O7 73.77(7) 2_676 .
O17 Ba4 O7 137.40(7) 2_676 .
O3 Ba4 O14 109.60(7) . 2_576
O8 Ba4 O14 103.88(7) . 2_576
O4 Ba4 O14 132.34(7) . 2_576
O16 Ba4 O14 49.72(7) 2_576 2_576
O5 Ba4 O14 98.16(7) 2_676 2_576
O17 Ba4 O14 119.15(7) 2_676 2_576
O7 Ba4 O14 59.63(7) . 2_576
O3 Ba4 B1 26.15(8) . .
O8 Ba4 B1 91.94(9) . .
O4 Ba4 B1 26.09(8) . .
O16 Ba4 B1 87.35(9) 2_576 .
O5 Ba4 B1 131.17(8) 2_676 .
O17 Ba4 B1 79.54(8) 2_676 .
O7 Ba4 B1 137.76(8) . .
O14 Ba4 B1 128.70(8) 2_576 .
O3 Ba4 O11 102.09(7) . 2_676
O8 Ba4 O11 141.11(7) . 2_676
O4 Ba4 O11 148.30(7) . 2_676
O16 Ba4 O11 64.64(7) 2_576 2_676
O5 Ba4 O11 57.14(7) 2_676 2_676
O17 Ba4 O11 53.83(7) 2_676 2_676
O7 Ba4 O11 98.18(7) . 2_676
O14 Ba4 O11 67.46(6) 2_576 2_676
B1 Ba4 O11 123.76(8) . 2_676
O3 Ba4 O19 76.21(7) . 2_676
O8 Ba4 O19 86.15(7) . 2_676
O4 Ba4 O19 63.38(7) . 2_676
O16 Ba4 O19 127.90(7) 2_576 2_676
O5 Ba4 O19 68.88(7) 2_676 2_676
O17 Ba4 O19 46.99(7) 2_676 2_676
O7 Ba4 O19 122.33(7) . 2_676
O14 Ba4 O19 163.73(7) 2_576 2_676
B1 Ba4 O19 62.47(8) . 2_676
O11 Ba4 O19 96.66(6) 2_676 2_676
O3 Ba4 B8 64.45(9) . 2_676
O8 Ba4 B8 110.07(9) . 2_676
O4 Ba4 B8 73.63(9) . 2_676
O16 Ba4 B8 104.96(9) 2_576 2_676
O5 Ba4 B8 72.58(9) 2_676 2_676
O17 Ba4 B8 25.66(9) 2_676 2_676
O7 Ba4 B8 141.17(9) . 2_676
O14 Ba4 B8 144.37(9) 2_576 2_676
B1 Ba4 B8 61.47(10) . 2_676
O11 Ba4 B8 79.24(8) 2_676 2_676
O19 Ba4 B8 24.01(9) 2_676 2_676
O4 Sc1 O15 178.89(10) . .
O4 Sc1 O10 89.39(10) . 2_666
O15 Sc1 O10 90.30(10) . 2_666
O4 Sc1 O3 89.74(10) . 2_576
O15 Sc1 O3 90.57(10) . 2_576
O10 Sc1 O3 179.07(9) 2_666 2_576
O4 Sc1 O8 91.77(10) . .
O15 Sc1 O8 89.30(10) . .
O10 Sc1 O8 89.37(10) 2_666 .
O3 Sc1 O8 90.31(10) 2_576 .
O4 Sc1 O16 91.17(10) . .
O15 Sc1 O16 87.79(10) . .
O10 Sc1 O16 94.82(10) 2_666 .
O3 Sc1 O16 85.55(10) 2_576 .
O8 Sc1 O16 174.91(10) . .
O4 Sc1 Ba4 63.63(8) . 2_576
O15 Sc1 Ba4 115.88(8) . 2_576
O10 Sc1 Ba4 132.00(7) 2_666 2_576
O3 Sc1 Ba4 47.76(7) 2_576 2_576
O8 Sc1 Ba4 127.69(7) . 2_576
O16 Sc1 Ba4 50.54(7) . 2_576
O4 Sc1 Ba3 112.94(8) . 2_666
O15 Sc1 Ba3 67.58(8) . 2_666
O10 Sc1 Ba3 48.28(7) 2_666 2_666
O3 Sc1 Ba3 131.88(7) 2_576 2_666
O8 Sc1 Ba3 49.35(7) . 2_666
O16 Sc1 Ba3 132.68(7) . 2_666
Ba4 Sc1 Ba3 176.068(19) 2_576 2_666
O4 Sc1 Ba3 132.60(8) . .
O15 Sc1 Ba3 46.30(8) . .
O10 Sc1 Ba3 74.34(7) 2_666 .
O3 Sc1 Ba3 106.52(7) 2_576 .
O8 Sc1 Ba3 131.12(7) . .
O16 Sc1 Ba3 47.92(7) . .
Ba4 Sc1 Ba3 94.854(16) 2_576 .
Ba3 Sc1 Ba3 88.953(13) 2_666 .
O4 Sc1 Ba4 47.33(8) . .
O15 Sc1 Ba4 133.78(8) . .
O10 Sc1 Ba4 99.78(7) 2_666 .
O3 Sc1 Ba4 79.37(7) 2_576 .
O8 Sc1 Ba4 46.34(7) . .
O16 Sc1 Ba4 135.24(7) . .
Ba4 Sc1 Ba4 90.062(13) 2_576 .
Ba3 Sc1 Ba4 86.078(14) 2_666 .
Ba3 Sc1 Ba4 173.983(19) . .
O4 Sc1 Ba1 130.39(7) . 1_556
O15 Sc1 Ba1 50.30(7) . 1_556
O10 Sc1 Ba1 135.29(7) 2_666 1_556
O3 Sc1 Ba1 45.36(7) 2_576 1_556
O8 Sc1 Ba1 72.38(7) . 1_556
O16 Sc1 Ba1 102.57(7) . 1_556
Ba4 Sc1 Ba1 89.153(14) 2_576 1_556
Ba3 Sc1 Ba1 92.003(14) 2_666 1_556
Ba3 Sc1 Ba1 87.410(13) . 1_556
Ba4 Sc1 Ba1 96.145(14) . 1_556
O4 Sc1 Ba2 49.47(7) . 1_554
O15 Sc1 Ba2 129.93(7) . 1_554
O10 Sc1 Ba2 42.65(7) 2_666 1_554
O3 Sc1 Ba2 136.64(7) 2_576 1_554
O8 Sc1 Ba2 103.17(7) . 1_554
O16 Sc1 Ba2 81.90(7) . 1_554
Ba4 Sc1 Ba2 94.293(14) 2_576 1_554
Ba3 Sc1 Ba2 84.368(13) 2_666 1_554
Ba3 Sc1 Ba2 95.193(14) . 1_554
Ba4 Sc1 Ba2 80.955(13) . 1_554
Ba1 Sc1 Ba2 175.48(2) 1_556 1_554
O12 Sc2 O9 92.43(10) . .
O12 Sc2 O1 85.72(10) . 2_666
O9 Sc2 O1 88.83(10) . 2_666
O12 Sc2 O17 172.93(10) . .
O9 Sc2 O17 93.16(10) . .
O1 Sc2 O17 90.06(10) 2_666 .
O12 Sc2 O11 94.75(10) . .
O9 Sc2 O11 172.70(11) . .
O1 Sc2 O11 93.06(10) 2_666 .
O17 Sc2 O11 79.79(10) . .
O12 Sc2 O5 93.56(10) . .
O9 Sc2 O5 94.02(9) . .
O1 Sc2 O5 177.10(10) 2_666 .
O17 Sc2 O5 90.37(10) . .
O11 Sc2 O5 84.19(9) . .
O12 Sc2 Li3 129.64(18) . 1_656
O9 Sc2 Li3 131.66(18) . 1_656
O1 Sc2 Li3 74.21(19) 2_666 1_656
O17 Sc2 Li3 43.45(18) . 1_656
O11 Sc2 Li3 42.73(17) . 1_656
O5 Sc2 Li3 104.22(19) . 1_656
O12 Sc2 Li1 143.32(13) . 1_656
O9 Sc2 Li1 86.61(15) . 1_656
O1 Sc2 Li1 57.61(13) 2_666 1_656
O17 Sc2 Li1 33.02(13) . 1_656
O11 Sc2 Li1 88.44(15) . 1_656
O5 Sc2 Li1 123.10(13) . 1_656
Li3 Sc2 Li1 45.9(2) 1_656 1_656
O12 Sc2 Ba4 130.56(7) . 2_676
O9 Sc2 Ba4 117.03(7) . 2_676
O1 Sc2 Ba4 130.16(8) 2_666 2_676
O17 Sc2 Ba4 49.61(6) . 2_676
O11 Sc2 Ba4 56.74(7) . 2_676
O5 Sc2 Ba4 48.73(7) . 2_676
Li3 Sc2 Ba4 56.56(17) 1_656 2_676
Li1 Sc2 Ba4 80.84(12) 1_656 2_676
O12 Sc2 Ba3 71.47(7) . 2_666
O9 Sc2 Ba3 134.98(7) . 2_666
O1 Sc2 Ba3 129.54(7) 2_666 2_666
O17 Sc2 Ba3 107.26(7) . 2_666
O11 Sc2 Ba3 47.12(7) . 2_666
O5 Sc2 Ba3 47.64(7) . 2_666
Li3 Sc2 Ba3 86.56(16) 1_656 2_666
Li1 Sc2 Ba3 131.14(13) 1_656 2_666
Ba4 Sc2 Ba3 59.520(10) 2_676 2_666
O12 Sc2 Ba1 45.93(7) . 1_556
O9 Sc2 Ba1 53.79(7) . 1_556
O1 Sc2 Ba1 107.10(8) 2_666 1_556
O17 Sc2 Ba1 141.07(7) . 1_556
O11 Sc2 Ba1 131.87(7) . 1_556
O5 Sc2 Ba1 74.24(7) . 1_556
Li3 Sc2 Ba1 174.55(16) 1_656 1_556
Li1 Sc2 Ba1 139.30(14) 1_656 1_556
Ba4 Sc2 Ba1 122.652(17) 2_676 1_556
Ba3 Sc2 Ba1 88.634(14) 2_666 1_556
O12 Sc2 Ba2 88.16(7) . .
O9 Sc2 Ba2 41.70(6) . .
O1 Sc2 Ba2 47.14(7) 2_666 .
O17 Sc2 Ba2 93.13(7) . .
O11 Sc2 Ba2 139.84(7) . .
O5 Sc2 Ba2 135.69(7) . .
Li3 Sc2 Ba2 108.39(17) 1_656 .
Li1 Sc2 Ba2 67.15(13) 1_656 .
Ba4 Sc2 Ba2 140.408(19) 2_676 .
Ba3 Sc2 Ba2 159.58(2) 2_666 .
Ba1 Sc2 Ba2 75.667(12) 1_556 .
O6 Sc3 O13 90.66(10) . .
O6 Sc3 O2 85.55(11) . 2_576
O13 Sc3 O2 88.78(10) . 2_576
O6 Sc3 O18 174.25(10) . 2_565
O13 Sc3 O18 93.43(10) . 2_565
O2 Sc3 O18 90.50(10) 2_576 2_565
O6 Sc3 O14 94.96(10) . .
O13 Sc3 O14 99.30(10) . .
O2 Sc3 O14 171.89(10) 2_576 .
O18 Sc3 O14 88.37(10) 2_565 .
O6 Sc3 O7 97.12(10) . 2_576
O13 Sc3 O7 171.13(11) . 2_576
O2 Sc3 O7 87.60(10) 2_576 2_576
O18 Sc3 O7 78.51(10) 2_565 2_576
O14 Sc3 O7 84.31(9) . 2_576
O6 Sc3 Li2 128.55(19) . 2_576
O13 Sc3 Li2 124.35(18) . 2_576
O2 Sc3 Li2 61.90(17) 2_576 2_576
O18 Sc3 Li2 45.70(18) 2_565 2_576
O14 Sc3 Li2 112.20(17) . 2_576
O7 Sc3 Li2 46.99(17) 2_576 2_576
O6 Sc3 Ba3 131.22(7) . 2_566
O13 Sc3 Ba3 124.25(7) . 2_566
O2 Sc3 Ba3 123.54(8) 2_576 2_566
O18 Sc3 Ba3 48.56(7) 2_565 2_566
O14 Sc3 Ba3 50.83(7) . 2_566
O7 Sc3 Ba3 52.41(6) 2_576 2_566
Li2 Sc3 Ba3 61.65(15) 2_576 2_566
O6 Sc3 Ba4 71.85(7) . 2_576
O13 Sc3 Ba4 139.74(7) . 2_576
O2 Sc3 Ba4 124.17(7) 2_576 2_576
O18 Sc3 Ba4 107.22(7) 2_565 2_576
O14 Sc3 Ba4 48.87(7) . 2_576
O7 Sc3 Ba4 47.86(7) 2_576 2_576
Li2 Sc3 Ba4 93.72(16) 2_576 2_576
Ba3 Sc3 Ba4 59.475(10) 2_566 2_576
O6 Sc3 Ba2 45.94(7) . 1_554
O13 Sc3 Ba2 53.34(7) . 1_554
O2 Sc3 Ba2 108.59(8) 2_576 1_554
O18 Sc3 Ba2 139.67(7) 2_565 1_554
O14 Sc3 Ba2 77.15(7) . 1_554
O7 Sc3 Ba2 135.54(7) 2_576 1_554
Li2 Sc3 Ba2 170.45(16) 2_576 1_554
Ba3 Sc3 Ba2 127.834(17) 2_566 1_554
Ba4 Sc3 Ba2 91.251(15) 2_576 1_554
O6 Sc3 Ba1 85.53(7) . .
O13 Sc3 Ba1 40.11(6) . .
O2 Sc3 Ba1 48.75(7) 2_576 .
O18 Sc3 Ba1 95.00(7) 2_565 .
O14 Sc3 Ba1 139.35(7) . .
O7 Sc3 Ba1 136.08(7) 2_576 .
Li2 Sc3 Ba1 98.36(15) 2_576 .
Ba3 Sc3 Ba1 143.238(19) 2_566 .
Ba4 Sc3 Ba1 157.20(2) 2_576 .
Ba2 Sc3 Ba1 74.324(12) 1_554 .
O6 Sc3 Ba1 44.92(7) . 2_575
O13 Sc3 Ba1 101.84(7) . 2_575
O2 Sc3 Ba1 43.41(8) 2_576 2_575
O18 Sc3 Ba1 130.00(7) 2_565 2_575
O14 Sc3 Ba1 134.08(8) . 2_575
O7 Sc3 Ba1 80.96(7) 2_576 2_575
Li2 Sc3 Ba1 88.09(17) 2_576 2_575
Ba3 Sc3 Ba1 133.368(18) 2_566 2_575
Ba4 Sc3 Ba1 90.962(14) 2_576 2_575
Ba2 Sc3 Ba1 83.665(14) 1_554 2_575
Ba1 Sc3 Ba1 70.301(12) . 2_575
B4 O1 Sc2 145.4(2) . 2_666
B4 O1 Ba2 98.4(2) . 1_554
Sc2 O1 Ba2 105.46(10) 2_666 1_554
B4 O1 Ba2 94.4(2) . 2_666
Sc2 O1 Ba2 101.19(9) 2_666 2_666
Ba2 O1 Ba2 108.46(8) 1_554 2_666
B3 O2 Sc3 151.1(3) . 2_576
B3 O2 Li2 79.7(3) . .
Sc3 O2 Li2 73.19(18) 2_576 .
B3 O2 Ba1 97.2(2) . 1_556
Sc3 O2 Ba1 106.01(10) 2_576 1_556
Li2 O2 Ba1 123.3(2) . 1_556
B3 O2 Ba1 91.7(2) . 2_576
Sc3 O2 Ba1 99.78(9) 2_576 2_576
Li2 O2 Ba1 134.2(2) . 2_576
Ba1 O2 Ba1 102.31(9) 1_556 2_576
B1 O3 Sc1 125.9(2) . 2_576
B1 O3 Ba4 93.8(2) . .
Sc1 O3 Ba4 97.38(9) 2_576 .
B1 O3 Ba1 98.6(2) . 2_575
Sc1 O3 Ba1 101.44(9) 2_576 2_575
Ba4 O3 Ba1 144.99(10) . 2_575
B1 O4 Sc1 164.1(2) . .
B1 O4 Ba4 90.6(2) . .
Sc1 O4 Ba4 100.04(10) . .
B1 O4 Ba2 85.98(19) . 1_554
Sc1 O4 Ba2 99.24(9) . 1_554
Ba4 O4 Ba2 117.68(9) . 1_554
B1 O4 Ba4 82.10(19) . 2_576
Sc1 O4 Ba4 82.44(8) . 2_576
Ba4 O4 Ba4 118.07(8) . 2_576
Ba2 O4 Ba4 122.91(9) 1_554 2_576
B2 O5 Sc2 144.8(2) . .
B2 O5 Li2 79.5(3) . .
Sc2 O5 Li2 103.72(19) . .
B2 O5 Ba4 118.4(2) . 2_676
Sc2 O5 Ba4 96.61(9) . 2_676
Li2 O5 Ba4 81.63(19) . 2_676
B2 O5 Ba3 89.98(19) . 2_666
Sc2 O5 Ba3 98.60(9) . 2_666
Li2 O5 Ba3 153.95(19) . 2_666
Ba4 O5 Ba3 82.63(6) 2_676 2_666
B1 O6 Sc3 140.9(2) . .
B1 O6 Ba2 91.80(19) . 1_554
Sc3 O6 Ba2 103.09(9) . 1_554
B1 O6 Ba1 91.09(19) . 2_575
Sc3 O6 Ba1 105.20(10) . 2_575
Ba2 O6 Ba1 130.41(9) 1_554 2_575
B2 O7 Li2 100.7(3) . .
B2 O7 Sc3 125.5(2) . 2_576
Li2 O7 Sc3 83.9(2) . 2_576
B2 O7 Ba4 90.7(2) . .
Li2 O7 Ba4 164.5(2) . .
Sc3 O7 Ba4 98.22(9) 2_576 .
B2 O7 Ba3 142.5(2) . 1_565
Li2 O7 Ba3 84.4(2) . 1_565
Sc3 O7 Ba3 91.90(8) 2_576 1_565
Ba4 O7 Ba3 80.16(6) . 1_565
B2 O8 Sc1 150.8(2) . .
B2 O8 Ba4 96.7(2) . .
Sc1 O8 Ba4 99.25(9) . .
B2 O8 Ba3 92.20(19) . 2_666
Sc1 O8 Ba3 95.14(9) . 2_666
Ba4 O8 Ba3 131.95(10) . 2_666
B3 O9 Sc2 136.1(2) . .
B3 O9 Ba2 113.8(2) . .
Sc2 O9 Ba2 107.69(9) . .
B3 O9 Ba1 86.4(2) . 1_556
Sc2 O9 Ba1 93.33(9) . 1_556
Ba2 O9 Ba1 108.99(8) . 1_556
B5 O10 Sc1 135.9(2) . 2_666
B5 O10 Ba2 96.8(2) . 2_667
Sc1 O10 Ba2 106.24(10) 2_666 2_667
B5 O10 Ba3 92.2(2) . .
Sc1 O10 Ba3 97.26(9) 2_666 .
Ba2 O10 Ba3 134.57(10) 2_667 .
B7 O11 Li3 96.3(3) 2_666 1_656
B7 O11 Sc2 136.1(2) 2_666 .
Li3 O11 Sc2 92.8(3) 1_656 .
B7 O11 Ba3 93.9(2) 2_666 2_666
Li3 O11 Ba3 149.7(3) 1_656 2_666
Sc2 O11 Ba3 99.48(9) . 2_666
B7 O11 Ba4 135.2(2) 2_666 2_676
Li3 O11 Ba4 75.0(3) 1_656 2_676
Sc2 O11 Ba4 88.61(8) . 2_676
Ba3 O11 Ba4 77.78(6) 2_666 2_676
B5 O12 Sc2 140.8(2) . .
B5 O12 Ba1 94.4(2) . 1_556
Sc2 O12 Ba1 102.43(10) . 1_556
B5 O12 Ba2 89.51(19) . 2_667
Sc2 O12 Ba2 104.09(9) . 2_667
Ba1 O12 Ba2 132.07(9) 1_556 2_667
B4 O13 Sc3 135.1(2) . .
B4 O13 Ba1 111.1(2) . .
Sc3 O13 Ba1 110.84(10) . .
B4 O13 Ba2 87.2(2) . 1_554
Sc3 O13 Ba2 94.70(9) . 1_554
Ba1 O13 Ba2 107.88(8) . 1_554
B7 O14 Sc3 145.7(2) . .
B7 O14 Li3 79.8(3) . 2_565
Sc3 O14 Li3 107.3(2) . 2_565
B7 O14 Ba3 119.9(2) . 2_566
Sc3 O14 Ba3 94.24(9) . 2_566
Li3 O14 Ba3 77.7(2) 2_565 2_566
B7 O14 Ba4 90.9(2) . 2_576
Sc3 O14 Ba4 97.80(9) . 2_576
Li3 O14 Ba4 147.7(2) 2_565 2_576
Ba3 O14 Ba4 80.42(6) 2_566 2_576
B5 O15 Sc1 152.8(2) . .
B5 O15 Ba3 93.3(2) . .
Sc1 O15 Ba3 100.75(10) . .
B5 O15 Ba1 90.78(19) . 1_556
Sc1 O15 Ba1 96.55(9) . 1_556
Ba3 O15 Ba1 132.36(10) . 1_556
B7 O16 Sc1 134.8(2) . .
B7 O16 Li3 115.6(3) . 1_556
Sc1 O16 Li3 109.5(2) . 1_556
B7 O16 Ba3 95.8(2) . .
Sc1 O16 Ba3 97.34(9) . .
Li3 O16 Ba3 77.11(18) 1_556 .
B7 O16 Ba4 95.6(2) . 2_576
Sc1 O16 Ba4 93.43(9) . 2_576
Li3 O16 Ba4 73.90(18) 1_556 2_576
Ba3 O16 Ba4 150.98(11) . 2_576
B8 O17 Li3 139.6(4) . 1_656
B8 O17 Li1 88.1(3) . 1_656
Li3 O17 Li1 76.8(3) 1_656 1_656
B8 O17 Sc2 128.0(2) . .
Li3 O17 Sc2 92.2(3) 1_656 .
Li1 O17 Sc2 113.5(2) 1_656 .
B8 O17 Ba4 90.33(19) . 2_676
Li3 O17 Ba4 81.0(3) 1_656 2_676
Li1 O17 Ba4 143.3(2) 1_656 2_676
Sc2 O17 Ba4 96.09(9) . 2_676
B6 O18 Li2 138.6(3) . 1_544
B6 O18 Sc3 130.4(2) . 2_565
Li2 O18 Sc3 86.3(3) 1_544 2_565
B6 O18 Ba3 102.3(2) . 1_554
Li2 O18 Ba3 89.1(2) 1_544 1_554
Sc3 O18 Ba3 96.87(9) 2_565 1_554
B8 O19 Li2 131.9(4) . .
B8 O19 Ba2 116.8(2) . 2_677
Li2 O19 Ba2 110.9(3) . 2_677
B8 O19 Ba4 80.4(2) . 2_676
Li2 O19 Ba4 86.4(3) . 2_676
Ba2 O19 Ba4 113.36(9) 2_677 2_676
B6 O20 Li1 134.6(3) . .
B6 O20 Li3 123.9(3) . .
Li1 O20 Li3 82.2(3) . .
B6 O20 Ba1 111.0(2) . .
Li1 O20 Ba1 87.8(2) . .
Li3 O20 Ba1 110.9(3) . .
B3 O21 B8 138.1(3) . 2_677
B3 O21 Li1 124.7(3) . 2_576
B8 O21 Li1 91.4(3) 2_677 2_576
B3 O21 Ba1 88.4(2) . 2_576
B8 O21 Ba1 120.0(2) 2_677 2_576
Li1 O21 Ba1 81.9(2) 2_576 2_576
B4 O22 B6 137.1(3) . .
B4 O22 Li1 100.1(3) . 2_565
B6 O22 Li1 96.4(3) . 2_565
B4 O22 Ba2 87.8(2) . 2_666
B6 O22 Ba2 124.5(2) . 2_666
Li1 O22 Ba2 106.8(2) 2_565 2_666
O6 B1 O4 120.3(3) . .
O6 B1 O3 120.1(3) . .
O4 B1 O3 119.6(3) . .
O6 B1 Ba4 158.2(2) . .
O4 B1 Ba4 63.27(18) . .
O3 B1 Ba4 60.06(18) . .
O6 B1 Ba2 63.13(17) . 1_554
O4 B1 Ba2 68.71(18) . 1_554
O3 B1 Ba2 142.8(2) . 1_554
Ba4 B1 Ba2 102.92(11) . 1_554
O6 B1 Ba1 64.02(17) . 2_575
O4 B1 Ba1 170.4(2) . 2_575
O3 B1 Ba1 56.44(16) . 2_575
Ba4 B1 Ba1 109.31(11) . 2_575
Ba2 B1 Ba1 108.83(10) 1_554 2_575
O6 B1 Ba4 94.8(2) . 2_576
O4 B1 Ba4 74.17(18) . 2_576
O3 B1 Ba4 103.1(2) . 2_576
Ba4 B1 Ba4 106.51(10) . 2_576
Ba2 B1 Ba4 113.74(11) 1_554 2_576
Ba1 B1 Ba4 114.77(11) 2_575 2_576
O8 B2 O7 120.0(3) . .
O8 B2 O5 120.6(3) . .
O7 B2 O5 119.3(3) . .
O8 B2 Li2 168.8(3) . .
O7 B2 Li2 49.3(2) . .
O5 B2 Li2 70.4(2) . .
O8 B2 Ba3 61.94(17) . 2_666
O7 B2 Ba3 152.5(2) . 2_666
O5 B2 Ba3 64.11(17) . 2_666
Li2 B2 Ba3 128.9(2) . 2_666
O8 B2 Ba4 58.02(17) . .
O7 B2 Ba4 63.81(18) . .
O5 B2 Ba4 162.8(2) . .
Li2 B2 Ba4 112.4(2) . .
Ba3 B2 Ba4 104.97(11) 2_666 .
O9 B3 O2 123.3(3) . .
O9 B3 O21 123.6(3) . .
O2 B3 O21 113.1(3) . .
O9 B3 Li2 104.5(3) . .
O2 B3 Li2 71.0(3) . .
O21 B3 Li2 95.4(3) . .
O9 B3 Ba1 69.6(2) . 1_556
O2 B3 Ba1 58.68(19) . 1_556
O21 B3 Ba1 151.8(2) . 1_556
Li2 B3 Ba1 105.4(2) . 1_556
O9 B3 Ba1 136.2(2) . 2_576
O2 B3 Ba1 64.42(19) . 2_576
O21 B3 Ba1 66.59(18) . 2_576
Li2 B3 Ba1 117.4(2) . 2_576
Ba1 B3 Ba1 86.80(10) 1_556 2_576
O9 B3 Ba2 45.55(16) . .
O2 B3 Ba2 143.0(3) . .
O21 B3 Ba2 87.14(19) . .
Li2 B3 Ba2 140.4(2) . .
Ba1 B3 Ba2 88.62(9) 1_556 .
Ba1 B3 Ba2 99.90(10) 2_576 .
O13 B4 O1 122.7(3) . .
O13 B4 O22 123.2(3) . .
O1 B4 O22 114.0(3) . .
O13 B4 Li1 130.0(3) . 2_565
O1 B4 Li1 89.5(3) . 2_565
O22 B4 Li1 48.4(2) . 2_565
O13 B4 Ba2 140.8(2) . 2_666
O1 B4 Ba2 61.46(18) . 2_666
O22 B4 Ba2 66.94(18) . 2_666
Li1 B4 Ba2 86.4(2) 2_565 2_666
O13 B4 Ba2 69.1(2) . 1_554
O1 B4 Ba2 57.84(18) . 1_554
O22 B4 Ba2 154.5(2) . 1_554
Li1 B4 Ba2 144.2(2) 2_565 1_554
Ba2 B4 Ba2 89.59(10) 2_666 1_554
O13 B4 Ba1 47.61(16) . .
O1 B4 Ba1 140.3(2) . .
O22 B4 Ba1 86.85(19) . .
Li1 B4 Ba1 127.2(2) 2_565 .
Ba2 B4 Ba1 101.77(10) 2_666 .
Ba2 B4 Ba1 88.48(9) 1_554 .
O15 B5 O12 120.3(3) . .
O15 B5 O10 119.5(3) . .
O12 B5 O10 120.1(3) . .
O15 B5 Ba3 60.93(18) . .
O12 B5 Ba3 159.5(2) . .
O10 B5 Ba3 61.69(18) . .
O15 B5 Ba2 158.9(2) . 2_667
O12 B5 Ba2 65.30(17) . 2_667
O10 B5 Ba2 57.97(17) . 2_667
Ba3 B5 Ba2 106.24(11) . 2_667
O15 B5 Ba1 64.23(18) . 1_556
O12 B5 Ba1 60.60(17) . 1_556
O10 B5 Ba1 155.7(2) . 1_556
Ba3 B5 Ba1 108.71(12) . 1_556
Ba2 B5 Ba1 109.04(11) 2_667 1_556
O15 B5 Ba3 82.84(19) . 2_666
O12 B5 Ba3 94.2(2) . 2_666
O10 B5 Ba3 95.8(2) . 2_666
Ba3 B5 Ba3 106.08(10) . 2_666
Ba2 B5 Ba3 117.92(12) 2_667 2_666
Ba1 B5 Ba3 108.51(10) 1_556 2_666
O20 B6 O18 125.6(3) . .
O20 B6 O22 123.9(3) . .
O18 B6 O22 110.5(3) . .
O20 B6 Li1 135.1(3) . 2_565
O18 B6 Li1 81.1(3) . 2_565
O22 B6 Li1 50.3(2) . 2_565
O20 B6 Ba3 90.4(2) . 1_554
O18 B6 Ba3 54.34(17) . 1_554
O22 B6 Ba3 124.4(2) . 1_554
Li1 B6 Ba3 131.6(2) 2_565 1_554
O14 B7 O16 121.9(3) . .
O14 B7 O11 118.8(3) . 2_666
O16 B7 O11 119.3(3) . 2_666
O14 B7 Li3 68.8(3) . 2_565
O16 B7 Li3 161.3(3) . 2_565
O11 B7 Li3 51.8(2) 2_666 2_565
O14 B7 Ba3 169.6(2) . .
O16 B7 Ba3 59.09(17) . .
O11 B7 Ba3 60.79(17) 2_666 .
Li3 B7 Ba3 107.5(2) 2_565 .
O14 B7 Ba4 63.98(18) . 2_576
O16 B7 Ba4 59.42(17) . 2_576
O11 B7 Ba4 164.5(2) 2_666 2_576
Li3 B7 Ba4 123.9(2) 2_565 2_576
Ba3 B7 Ba4 113.46(12) . 2_576
O19 B8 O17 126.1(3) . .
O19 B8 O21 124.7(3) . 2_677
O17 B8 O21 109.1(3) . 2_677
O19 B8 Li1 171.5(3) . 1_656
O17 B8 Li1 57.9(3) . 1_656
O21 B8 Li1 52.8(2) 2_677 1_656
O19 B8 Ba4 75.6(2) . 2_676
O17 B8 Ba4 64.01(17) . 2_676
O21 B8 Ba4 133.3(2) 2_677 2_676
Li1 B8 Ba4 112.2(2) 1_656 2_676
O21 Li1 O20 116.3(4) 2_576 .
O21 Li1 O22 142.6(5) 2_576 2_565
O20 Li1 O22 99.2(3) . 2_565
O21 Li1 O17 69.0(2) 2_576 1_454
O20 Li1 O17 98.0(4) . 1_454
O22 Li1 O17 119.7(4) 2_565 1_454
O21 Li1 B8 35.75(16) 2_576 1_454
O20 Li1 B8 115.7(4) . 1_454
O22 Li1 B8 136.0(4) 2_565 1_454
O17 Li1 B8 34.02(15) 1_454 1_454
O21 Li1 Li3 105.5(4) 2_576 .
O20 Li1 Li3 49.1(3) . .
O22 Li1 Li3 106.8(4) 2_565 .
O17 Li1 Li3 51.5(3) 1_454 .
B8 Li1 Li3 80.2(3) 1_454 .
O21 Li1 B6 129.7(4) 2_576 2_565
O20 Li1 B6 90.0(3) . 2_565
O22 Li1 B6 33.26(16) 2_565 2_565
O17 Li1 B6 153.0(4) 1_454 2_565
B8 Li1 B6 153.9(4) 1_454 2_565
Li3 Li1 B6 123.2(3) . 2_565
O21 Li1 B4 153.9(4) 2_576 2_565
O20 Li1 B4 85.0(3) . 2_565
O22 Li1 B4 31.51(15) 2_565 2_565
O17 Li1 B4 94.4(3) 1_454 2_565
B8 Li1 B4 122.8(3) 1_454 2_565
Li3 Li1 B4 76.2(3) . 2_565
B6 Li1 B4 60.49(19) 2_565 2_565
O21 Li1 Li2 69.3(3) 2_576 2_576
O20 Li1 Li2 140.8(4) . 2_576
O22 Li1 Li2 75.8(3) 2_565 2_576
O17 Li1 Li2 118.6(3) 1_454 2_576
B8 Li1 Li2 91.2(3) 1_454 2_576
Li3 Li1 Li2 169.9(3) . 2_576
B6 Li1 Li2 64.2(2) 2_565 2_576
B4 Li1 Li2 104.5(3) 2_565 2_576
O21 Li1 Ba1 63.3(2) 2_576 .
O20 Li1 Ba1 57.0(2) . .
O22 Li1 Ba1 139.3(3) 2_565 .
O17 Li1 Ba1 97.5(3) 1_454 .
B8 Li1 Ba1 84.1(2) 1_454 .
Li3 Li1 Ba1 82.8(3) . .
B6 Li1 Ba1 108.4(2) 2_565 .
B4 Li1 Ba1 141.3(3) 2_565 .
Li2 Li1 Ba1 101.7(3) 2_576 .
O21 Li1 Sc2 95.9(3) 2_576 1_454
O20 Li1 Sc2 104.2(3) . 1_454
O22 Li1 Sc2 86.2(3) 2_565 1_454
O17 Li1 Sc2 33.53(15) 1_454 1_454
B8 Li1 Sc2 60.81(18) 1_454 1_454
Li3 Li1 Sc2 57.1(2) . 1_454
B6 Li1 Sc2 119.4(3) 2_565 1_454
B4 Li1 Sc2 62.61(18) 2_565 1_454
Li2 Li1 Sc2 114.1(3) 2_576 1_454
Ba1 Li1 Sc2 128.9(2) . 1_454
O21 Li1 Ba2 104.4(3) 2_576 1_454
O20 Li1 Ba2 138.3(3) . 1_454
O22 Li1 Ba2 45.07(18) 2_565 1_454
O17 Li1 Ba2 87.6(2) 1_454 1_454
B8 Li1 Ba2 91.5(2) 1_454 1_454
Li3 Li1 Ba2 112.5(3) . 1_454
B6 Li1 Ba2 69.77(18) 2_565 1_454
B4 Li1 Ba2 53.30(16) 2_565 1_454
Li2 Li1 Ba2 62.12(19) 2_576 1_454
Ba1 Li1 Ba2 163.2(2) . 1_454
Sc2 Li1 Ba2 60.80(12) 1_454 1_454
O19 Li2 O18 123.2(5) . 1_566
O19 Li2 O7 151.1(5) . .
O18 Li2 O7 81.9(3) 1_566 .
O19 Li2 O5 96.3(3) . .
O18 Li2 O5 140.5(4) 1_566 .
O7 Li2 O5 59.9(2) . .
O19 Li2 O2 119.0(3) . .
O18 Li2 O2 78.9(3) 1_566 .
O7 Li2 O2 76.6(3) . .
O5 Li2 O2 82.2(3) . .
O19 Li2 B2 125.5(4) . .
O18 Li2 B2 110.9(3) 1_566 .
O7 Li2 B2 30.03(16) . .
O5 Li2 B2 30.06(13) . .
O2 Li2 B2 75.5(2) . .
O19 Li2 B3 90.0(3) . .
O18 Li2 B3 98.0(3) 1_566 .
O7 Li2 B3 101.0(3) . .
O5 Li2 B3 80.8(3) . .
O2 Li2 B3 29.27(13) . .
B2 Li2 B3 88.9(3) . .
O19 Li2 Sc3 158.4(4) . 2_576
O18 Li2 Sc3 48.00(18) 1_566 2_576
O7 Li2 Sc3 49.13(17) . 2_576
O5 Li2 Sc3 95.1(3) . 2_576
O2 Li2 Sc3 44.91(14) . 2_576
B2 Li2 Sc3 69.5(2) . 2_576
B3 Li2 Sc3 73.8(2) . 2_576
O19 Li2 Li1 82.6(3) . 2_576
O18 Li2 Li1 56.2(2) 1_566 2_576
O7 Li2 Li1 125.9(3) . 2_576
O5 Li2 Li1 139.5(3) . 2_576
O2 Li2 Li1 63.9(2) . 2_576
B2 Li2 Li1 138.9(3) . 2_576
B3 Li2 Li1 58.8(2) . 2_576
Sc3 Li2 Li1 76.8(2) 2_576 2_576
O19 Li2 Ba3 122.0(4) . 1_565
O18 Li2 Ba3 54.50(18) 1_566 1_565
O7 Li2 Ba3 58.30(18) . 1_565
O5 Li2 Ba3 106.5(2) . 1_565
O2 Li2 Ba3 116.5(2) . 1_565
B2 Li2 Ba3 83.3(2) . 1_565
B3 Li2 Ba3 145.2(3) . 1_565
Sc3 Li2 Ba3 71.61(16) 2_576 1_565
Li1 Li2 Ba3 108.2(2) 2_576 1_565
O19 Li2 Ba4 61.5(2) . 2_676
O18 Li2 Ba4 145.2(3) 1_566 2_676
O7 Li2 Ba4 89.8(3) . 2_676
O5 Li2 Ba4 51.98(15) . 2_676
O2 Li2 Ba4 132.0(3) . 2_676
B2 Li2 Ba4 70.78(19) . 2_676
B3 Li2 Ba4 116.8(3) . 2_676
Sc3 Li2 Ba4 138.6(3) 2_576 2_676
Li1 Li2 Ba4 144.2(3) 2_576 2_676
Ba3 Li2 Ba4 92.54(18) 1_565 2_676
O19 Li2 Ba2 42.1(2) . 2_677
O18 Li2 Ba2 84.4(3) 1_566 2_677
O7 Li2 Ba2 144.8(3) . 2_677
O5 Li2 Ba2 132.8(3) . 2_677
O2 Li2 Ba2 131.9(3) . 2_677
B2 Li2 Ba2 151.9(3) . 2_677
B3 Li2 Ba2 112.9(3) . 2_677
Sc3 Li2 Ba2 131.8(3) 2_576 2_677
Li1 Li2 Ba2 69.2(2) 2_576 2_677
Ba3 Li2 Ba2 87.48(18) 1_565 2_677
Ba4 Li2 Ba2 83.29(16) 2_676 2_677
O20 Li3 O11 157.9(6) . 1_454
O20 Li3 O17 97.8(4) . 1_454
O11 Li3 O17 82.1(3) 1_454 1_454
O20 Li3 O14 106.1(3) . 2_565
O11 Li3 O14 62.7(3) 1_454 2_565
O17 Li3 O14 137.3(5) 1_454 2_565
O20 Li3 Li1 48.8(3) . .
O11 Li3 Li1 121.1(4) 1_454 .
O17 Li3 Li1 51.7(2) 1_454 .
O14 Li3 Li1 127.8(4) 2_565 .
O20 Li3 B7 136.6(4) . 2_565
O11 Li3 B7 31.98(17) 1_454 2_565
O17 Li3 B7 112.8(4) 1_454 2_565
O14 Li3 B7 31.36(15) 2_565 2_565
Li1 Li3 B7 136.2(5) . 2_565
O20 Li3 O16 114.6(4) . 1_554
O11 Li3 O16 85.0(3) 1_454 1_554
O17 Li3 O16 114.5(4) 1_454 1_554
O14 Li3 O16 87.2(3) 2_565 1_554
Li1 Li3 O16 142.3(4) . 1_554
B7 Li3 O16 80.6(3) 2_565 1_554
O20 Li3 Sc2 123.1(4) . 1_454
O11 Li3 Sc2 44.49(18) 1_454 1_454
O17 Li3 Sc2 44.31(18) 1_454 1_454
O14 Li3 Sc2 93.1(3) 2_565 1_454
Li1 Li3 Sc2 77.0(3) . 1_454
B7 Li3 Sc2 70.5(2) 2_565 1_454
O16 Li3 Sc2 119.5(3) 1_554 1_454
O20 Li3 Ba4 131.3(4) . 2_575
O11 Li3 Ba4 67.6(2) 1_454 2_575
O17 Li3 Ba4 60.0(2) 1_454 2_575
O14 Li3 Ba4 119.5(3) 2_565 2_575
Li1 Li3 Ba4 106.3(3) . 2_575
B7 Li3 Ba4 91.4(2) 2_565 2_575
O16 Li3 Ba4 55.73(18) 1_554 2_575
Sc2 Li3 Ba4 72.73(16) 1_454 2_575
O20 Li3 Ba3 81.0(3) . 1_554
O11 Li3 Ba3 104.8(3) 1_454 1_554
O17 Li3 Ba3 164.6(5) 1_454 1_554
O14 Li3 Ba3 56.64(17) 2_565 1_554
Li1 Li3 Ba3 129.7(3) . 1_554
B7 Li3 Ba3 76.9(2) 2_565 1_554
O16 Li3 Ba3 53.70(17) 1_554 1_554
Sc2 Li3 Ba3 147.4(3) 1_454 1_554
Ba4 Li3 Ba3 109.4(3) 2_575 1_554
O20 Li3 Ba1 41.7(2) . .
O11 Li3 Ba1 156.8(3) 1_454 .
O17 Li3 Ba1 81.0(3) 1_454 .
O14 Li3 Ba1 138.9(3) 2_565 .
Li1 Li3 Ba1 57.4(2) . .
B7 Li3 Ba1 164.7(3) 2_565 .
O16 Li3 Ba1 87.7(3) 1_554 .
Sc2 Li3 Ba1 124.4(2) 1_454 .
Ba4 Li3 Ba1 90.1(2) 2_575 .
Ba3 Li3 Ba1 88.2(2) 1_554 .

loop_
_geom_bond_atom_site_label_1
_geom_bond_atom_site_label_2
_geom_bond_distance
_geom_bond_site_symmetry_2
Ba1 O3 2.716(2) 2_575
Ba1 O13 2.727(2) .
Ba1 O12 2.811(2) 1_554
Ba1 O2 2.831(3) 1_554
Ba1 O20 2.854(3) .
Ba1 O15 2.897(3) 1_554
Ba1 O6 2.897(2) 2_575
Ba1 O2 3.018(3) 2_576
Ba1 O21 3.070(3) 2_576
Ba1 O9 3.088(3) 1_554
Ba1 B5 3.217(4) 1_554
Ba1 B1 3.222(4) 2_575
Ba2 O9 2.714(2) .
Ba2 O10 2.738(2) 2_667
Ba2 O19 2.785(3) 2_677
Ba2 O1 2.850(3) 1_556
Ba2 O6 2.855(2) 1_556
Ba2 O1 2.904(3) 2_666
Ba2 O12 2.914(2) 2_667
Ba2 O4 2.988(2) 1_556
Ba2 O22 3.035(2) 2_666
Ba2 O13 3.114(3) 1_556
Ba2 B1 3.199(4) 1_556
Ba2 B5 3.207(4) 2_667
Ba3 O15 2.737(3) .
Ba3 O10 2.754(3) .
Ba3 O16 2.784(2) .
Ba3 O8 2.789(3) 2_666
Ba3 O18 2.795(2) 1_556
Ba3 O11 2.824(2) 2_666
Ba3 O5 2.841(2) 2_666
Ba3 O14 2.878(3) 2_566
Ba3 O7 2.935(2) 1_545
Ba3 B5 3.126(4) .
Ba3 B2 3.158(4) 2_666
Ba3 B7 3.228(4) .
Ba4 O3 2.707(3) .
Ba4 O8 2.733(2) .
Ba4 O4 2.784(3) .
Ba4 O16 2.804(3) 2_576
Ba4 O5 2.823(3) 2_676
Ba4 O17 2.858(2) 2_676
Ba4 O7 2.872(2) .
Ba4 O14 2.914(3) 2_576
Ba4 B1 3.117(4) .
Ba4 O11 3.121(2) 2_676
Ba4 O19 3.123(3) 2_676
Ba4 B8 3.180(4) 2_676
Sc1 O4 2.041(2) .
Sc1 O15 2.059(2) .
Sc1 O10 2.088(2) 2_666
Sc1 O3 2.090(2) 2_576
Sc1 O8 2.135(3) .
Sc1 O16 2.137(3) .
Sc1 Ba4 3.6261(7) 2_576
Sc1 Ba3 3.6607(7) 2_666
Sc1 Ba1 3.7409(6) 1_556
Sc1 Ba2 3.8802(6) 1_554
Sc2 O12 2.052(3) .
Sc2 O9 2.078(2) .
Sc2 O1 2.080(2) 2_666
Sc2 O17 2.114(3) .
Sc2 O11 2.122(2) .
Sc2 O5 2.136(2) .
Sc2 Li3 3.024(9) 1_656
Sc2 Li1 3.511(8) 1_656
Sc2 Ba4 3.7310(7) 2_676
Sc2 Ba3 3.8012(6) 2_666
Sc2 Ba1 3.8204(7) 1_556
Sc3 O6 2.044(3) .
Sc3 O13 2.055(2) .
Sc3 O2 2.096(2) 2_576
Sc3 O18 2.116(3) 2_565
Sc3 O14 2.126(2) .
Sc3 O7 2.161(2) 2_576
Sc3 Li2 2.841(8) 2_576
Sc3 Ba3 3.7020(7) 2_566
Sc3 Ba4 3.8328(7) 2_576
Sc3 Ba2 3.8695(7) 1_554
Sc3 Ba1 3.9598(7) 2_575
O1 B4 1.354(5) .
O1 Sc2 2.080(2) 2_666
O1 Ba2 2.850(3) 1_554
O1 Ba2 2.904(2) 2_666
O2 B3 1.354(5) .
O2 Sc3 2.096(2) 2_576
O2 Li2 2.618(9) .
O2 Ba1 2.831(3) 1_556
O2 Ba1 3.018(3) 2_576
O3 B1 1.377(4) .
O3 Sc1 2.090(2) 2_576
O3 Ba1 2.716(2) 2_575
O4 B1 1.371(4) .
O4 Ba2 2.988(2) 1_554
O4 Ba4 3.277(3) 2_576
O5 B2 1.380(4) .
O5 Li2 2.595(9) .
O5 Ba4 2.823(3) 2_676
O5 Ba3 2.841(2) 2_666
O6 B1 1.356(5) .
O6 Ba2 2.855(2) 1_554
O6 Ba1 2.897(2) 2_575
O7 B2 1.379(4) .
O7 Li2 2.089(8) .
O7 Sc3 2.161(2) 2_576
O7 Ba3 2.935(2) 1_565
O8 B2 1.378(5) .
O8 Ba3 2.789(2) 2_666
O9 B3 1.338(5) .
O9 Ba1 3.088(3) 1_556
O10 B5 1.377(4) .
O10 Sc1 2.088(2) 2_666
O10 Ba2 2.738(2) 2_667
O11 B7 1.385(5) 2_666
O11 Li3 2.054(9) 1_656
O11 Ba3 2.824(2) 2_666
O11 Ba4 3.121(2) 2_676
O12 B5 1.365(5) .
O12 Ba1 2.811(2) 1_556
O12 Ba2 2.914(2) 2_667
O13 B4 1.341(5) .
O13 Ba2 3.114(3) 1_554
O14 B7 1.375(5) .
O14 Li3 2.463(9) 2_565
O14 Ba3 2.878(3) 2_566
O14 Ba4 2.914(3) 2_576
O15 B5 1.359(5) .
O15 Ba1 2.897(3) 1_556
O16 B7 1.378(5) .
O16 Li3 2.614(10) 1_556
O16 Ba4 2.804(2) 2_576
O17 B8 1.377(5) .
O17 Li3 2.081(8) 1_656
O17 Li1 2.085(8) 1_656
O17 Ba4 2.858(2) 2_676
O18 B6 1.366(5) .
O18 Li2 2.038(8) 1_544
O18 Sc3 2.116(3) 2_565
O18 Ba3 2.795(2) 1_554
O19 B8 1.312(5) .
O19 Li2 1.886(8) .
O19 Ba2 2.785(3) 2_677
O19 Ba4 3.123(3) 2_676
O20 B6 1.336(5) .
O20 Li1 1.965(8) .
O20 Li3 1.975(8) .
O21 B3 1.412(5) .
O21 B8 1.438(5) 2_677
O21 Li1 1.960(7) 2_576
O21 Ba1 3.070(3) 2_576
O22 B4 1.410(5) .
O22 B6 1.438(5) .
O22 Li1 2.018(7) 2_565
O22 Ba2 3.035(2) 2_666
B1 Ba2 3.199(4) 1_554
B1 Ba1 3.222(4) 2_575
B1 Ba4 3.374(3) 2_576
B2 Li2 2.708(9) .
B2 Ba3 3.158(4) 2_666
B3 Li2 2.725(9) .
B3 Ba1 3.288(4) 1_556
B3 Ba1 3.344(4) 2_576
B4 Li1 2.656(8) 2_565
B4 Ba2 3.296(4) 2_666
B4 Ba2 3.331(4) 1_554
B5 Ba2 3.207(4) 2_667
B5 Ba1 3.217(4) 1_556
B5 Ba3 3.343(4) 2_666
B6 Li1 2.606(8) 2_565
B6 Ba3 3.362(4) 1_554
B7 O11 1.385(5) 2_666
B7 Li3 2.600(10) 2_565
B7 Ba4 3.242(4) 2_576
B8 O21 1.438(5) 2_677
B8 Li1 2.460(8) 1_656
B8 Ba4 3.180(4) 2_676
Li1 O21 1.960(7) 2_576
Li1 O22 2.018(7) 2_565
Li1 O17 2.085(8) 1_454
Li1 B8 2.460(8) 1_454
Li1 Li3 2.589(12) .
Li1 B6 2.606(8) 2_565
Li1 B4 2.656(8) 2_565
Li1 Li2 3.297(12) 2_576
Li1 Sc2 3.511(8) 1_454
Li1 Ba2 4.103(8) 1_454
Li2 O18 2.038(8) 1_566
Li2 Sc3 2.841(8) 2_576
Li2 Li1 3.297(12) 2_576
Li2 Ba3 3.433(7) 1_565
Li2 Ba4 3.545(8) 2_676
Li2 Ba2 3.880(8) 2_677
Li3 O11 2.054(9) 1_454
Li3 O17 2.081(8) 1_454
Li3 O14 2.463(9) 2_565
Li3 B7 2.600(10) 2_565
Li3 O16 2.614(10) 1_554
Li3 Sc2 3.024(9) 1_454
Li3 Ba4 3.260(8) 2_575
Li3 Ba3 3.367(8) 1_554
